data_1548234
loop_
_publ_author_name
'Sudipta Mondal'
'Lihi Adler-Abramovich'
'Ayala Lampel'
'Yaron Bram'
'Sophia Lipstman'
'Ehud Gazit'

_publ_section_title
;
 Formation of functional super-helical assemblies by constrained single
 heptad repeat
;
_journal_name_full 'Nature Communications'
_journal_page_first 8615
_journal_paper_doi 10.1038/ncomms9615
_journal_volume 6
_journal_year 2015
_chemical_absolute_configuration unk
_chemical_formula_moiety 'C36 H51 N7 O10, 5.7(H2 O)'
_chemical_formula_sum 'C36 H60 N7 O15.7'
_chemical_formula_weight 842.10
_space_group_crystal_system monoclinic
_space_group_IT_number 4
_space_group_name_Hall 'P 2yb'
_space_group_name_H-M_alt 'P 1 21 1'
_symmetry_space_group_name_Hall 'P 2yb'
_symmetry_space_group_name_H-M 'P 1 21 1'
_atom_sites_solution_hydrogens mixed
_atom_sites_solution_primary direct
_atom_sites_solution_secondary difmap
_cell_angle_alpha 90
_cell_angle_beta 109.2260(10)
_cell_angle_gamma 90
_cell_formula_units_Z 4
_cell_length_a 8.9071(2)
_cell_length_b 39.9588(10)
_cell_length_c 13.1061(4)
_cell_measurement_reflns_used 130
_cell_measurement_temperature 110(2)
_cell_measurement_theta_max 25.999
_cell_measurement_theta_min 1.646
_cell_volume 4404.5(2)
_computing_structure_refinement 'SHELXL-2013 (Sheldrick, 2013)'
_diffrn_ambient_temperature 110(2)
_diffrn_detector_area_resol_mean 1.75
_diffrn_measured_fraction_theta_full 0.998
_diffrn_measured_fraction_theta_max 0.998
_diffrn_measurement_device_type 'ApexDuo, Bruker-AXS'
_diffrn_measurement_method '0.5 deg. \f and \w scans'
_diffrn_radiation_type MoK\a
_diffrn_radiation_wavelength 0.71073
_diffrn_reflns_av_R_equivalents 0.0341
_diffrn_reflns_av_unetI/netI 0.0364
_diffrn_reflns_Laue_measured_fraction_full 0.998
_diffrn_reflns_Laue_measured_fraction_max 0.998
_diffrn_reflns_limit_h_max 10
_diffrn_reflns_limit_h_min -10
_diffrn_reflns_limit_k_max 49
_diffrn_reflns_limit_k_min -49
_diffrn_reflns_limit_l_max 15
_diffrn_reflns_limit_l_min -16
_diffrn_reflns_number 36591
_diffrn_reflns_point_group_measured_fraction_full 0.998
_diffrn_reflns_point_group_measured_fraction_max 0.998
_diffrn_reflns_theta_full 25.242
_diffrn_reflns_theta_max 25.999
_diffrn_reflns_theta_min 1.646
_diffrn_source 'fine-focus sealed tube'
_exptl_absorpt_coefficient_mu 0.100
_exptl_absorpt_correction_type multi-scan
_exptl_absorpt_process_details 'Sadabs, Bruker-AXS'
_exptl_crystal_colour colourless
_exptl_crystal_density_diffrn 1.270
_exptl_crystal_density_method 'not measured'
_exptl_crystal_description needle
_exptl_crystal_F_000 1802.4
_exptl_crystal_size_max 0.491
_exptl_crystal_size_mid 0.283
_exptl_crystal_size_min 0.172
_exptl_transmission_factor_max 0.983
_exptl_transmission_factor_min 0.953
_refine_diff_density_max 0.571
_refine_diff_density_min -0.256
_refine_diff_density_rms 0.049
_refine_ls_abs_structure_details
;
 Refined as an inversion twin.
;
_refine_ls_abs_structure_Flack 0.20(07)
_refine_ls_extinction_coef .
_refine_ls_extinction_method none
_refine_ls_goodness_of_fit_ref 1.074
_refine_ls_hydrogen_treatment mixed
_refine_ls_matrix_type fullcycle
_refine_ls_number_parameters 1135
_refine_ls_number_reflns 15958
_refine_ls_number_restraints 1
_refine_ls_restrained_S_all 1.074
_refine_ls_R_factor_all 0.0428
_refine_ls_R_factor_gt 0.0419
_refine_ls_shift/su_max 0.060
_refine_ls_shift/su_mean 0.001
_refine_ls_structure_factor_coef Fsqd
_refine_ls_weighting_details 'w=1/[\s^2^(Fo^2^)+(0.0545P)^2^+2.4100P] where P=(Fo^2^+2Fc^2^)/3'
_refine_ls_weighting_scheme calc
_refine_ls_wR_factor_gt 0.1105
_refine_ls_wR_factor_ref 0.1113
_reflns_Friedel_coverage 0.970
_reflns_Friedel_fraction_full 0.998
_reflns_Friedel_fraction_max 0.999
_reflns_number_gt 15629
_reflns_number_total 15958
_reflns_threshold_expression 'I > 2\s(I)'
_cod_data_source_file ncomms9615-s2.cif
_cod_data_source_block ug6
_cod_depositor_comments
;

2019-07-03
Z value and formula fixed to values more according to usual
chemical conventions.                 miguel
;
_cod_original_formula_weight 1684.21
_cod_original_formula_moiety '2(C36 H51 N7 O10), 9(H2 O), 2.4(O)'
_cod_original_formula_units_Z 2
_cod_original_formula_sum 'C72 H120 N14 O31.40'
_cod_database_code 1548234
_shelx_space_group_comment
;
The symmetry employed for this shelxl refinement is uniquely defined
by the following loop, which should always be used as a source of
symmetry information in preference to the above space-group names.
They are only intended as comments.
;
_shelx_estimated_absorpt_t_min 0.953
_shelx_estimated_absorpt_t_max 0.983
_shelxl_version_number 2013-3

loop_
_space_group_symop_operation_xyz
'x, y, z'
'-x, y+1/2, -z'

loop_
_atom_site_label
_atom_site_type_symbol
_atom_site_fract_x
_atom_site_fract_y
_atom_site_fract_z
_atom_site_U_iso_or_equiv
_atom_site_adp_type
_atom_site_occupancy
_atom_site_site_symmetry_order
_atom_site_calc_flag
_atom_site_refinement_flags_posn
_atom_site_refinement_flags_adp
_atom_site_refinement_flags_occupancy
_atom_site_disorder_assembly
_atom_site_disorder_group
O1 O 0.0154(3) 0.17014(7) 0.59883(19) 0.0267(5) Uani 1 1 d . . . . .
H1 H -0.031(5) 0.1529(13) 0.6116(11) 0.040 Uiso 1 1 calc R U . . .
C2 C -0.0484(4) 0.17841(9) 0.4882(3) 0.0237(7) Uani 1 1 d . . . . .
H2A H -0.1390 0.1940 0.4762 0.028 Uiso 1 1 calc R U . . .
H2B H -0.0874 0.1580 0.4450 0.028 Uiso 1 1 calc R U . . .
C3 C 0.0813(4) 0.19477(8) 0.4536(2) 0.0185(6) Uani 1 1 d . . . . .
H3 H 0.0360 0.2004 0.3750 0.022 Uiso 1 1 calc R U . . .
N4 N 0.2136(3) 0.17089(7) 0.4685(2) 0.0217(6) Uani 1 1 d . . . . .
H4A H 0.1760 0.1519 0.4304 0.032 Uiso 1 1 calc R U . . .
H4B H 0.2572 0.1658 0.5399 0.032 Uiso 1 1 calc R U . . .
H4C H 0.2888 0.1803 0.4445 0.032 Uiso 1 1 calc R U . . .
C5 C 0.1493(4) 0.22712(8) 0.5162(2) 0.0166(6) Uani 1 1 d . . . . .
O6 O 0.2831(3) 0.22798(6) 0.58230(17) 0.0197(5) Uani 1 1 d . . . . .
N7 N 0.0478(3) 0.25286(7) 0.4921(2) 0.0184(5) Uani 1 1 d . . . . .
H7 H -0.0521 0.2490 0.4537 0.022 Uiso 1 1 calc R U . . .
C8 C 0.0960(4) 0.28755(8) 0.5272(2) 0.0179(6) Uani 1 1 d . . . . .
C9 C 0.2033(4) 0.30104(9) 0.4675(3) 0.0237(7) Uani 1 1 d . . . . .
H9A H 0.1474 0.3001 0.3895 0.036 Uiso 1 1 calc R U . . .
H9B H 0.3001 0.2875 0.4855 0.036 Uiso 1 1 calc R U . . .
H9C H 0.2316 0.3243 0.4891 0.036 Uiso 1 1 calc R U . . .
C10 C -0.0564(4) 0.30861(9) 0.5007(3) 0.0240(7) Uani 1 1 d . . . . .
H10A H -0.0285 0.3318 0.5233 0.036 Uiso 1 1 calc R U . . .
H10B H -0.1247 0.2995 0.5393 0.036 Uiso 1 1 calc R U . . .
H10C H -0.1130 0.3079 0.4227 0.036 Uiso 1 1 calc R U . . .
C11 C 0.1818(4) 0.28950(8) 0.6499(2) 0.0152(6) Uani 1 1 d . . . . .
O12 O 0.2979(3) 0.30781(6) 0.68609(18) 0.0213(5) Uani 1 1 d . . . . .
N13 N 0.1159(3) 0.27242(7) 0.71155(19) 0.0146(5) Uani 1 1 d . . . . .
H13 H 0.0368 0.2587 0.6805 0.018 Uiso 1 1 calc R U . . .
C14 C 0.1707(4) 0.27574(8) 0.8286(2) 0.0158(6) Uani 1 1 d . . . . .
H14 H 0.2304 0.2973 0.8461 0.019 Uiso 1 1 calc R U . . .
C15 C 0.0304(4) 0.27851(9) 0.8723(3) 0.0205(7) Uani 1 1 d . . . . .
H15A H -0.0285 0.2571 0.8604 0.025 Uiso 1 1 calc R U . . .
H15B H 0.0717 0.2828 0.9510 0.025 Uiso 1 1 calc R U . . .
C16 C -0.0809(4) 0.30634(9) 0.8170(3) 0.0249(7) Uani 1 1 d . . . . .
C17 C -0.2236(5) 0.30092(10) 0.7411(3) 0.0330(8) Uani 1 1 d . . . . .
H17 H -0.2580 0.2785 0.7239 0.040 Uiso 1 1 calc R U . . .
C18 C -0.3229(4) 0.32679(10) 0.6866(3) 0.0293(8) Uani 1 1 d . . . . .
H18 H -0.4309 0.3218 0.6475 0.035 Uiso 1 1 calc R U . A 1
C19A C -0.2741(9) 0.3574(2) 0.6871(7) 0.0272(17) Uani 0.45 1 d . . P B 1
H19A H -0.3441 0.3744 0.6482 0.033 Uiso 0.45 1 calc R U P B 1
C20A C -0.1172(10) 0.36452(19) 0.7458(7) 0.0280(17) Uani 0.45 1 d . . P B 1
H20A H -0.0758 0.3864 0.7440 0.034 Uiso 0.45 1 calc R U P B 1
C21A C -0.0203(9) 0.3394(2) 0.8075(6) 0.0242(16) Uani 0.45 1 d . . P B 1
H21A H 0.0886 0.3441 0.8444 0.029 Uiso 0.45 1 calc R U P B 1
C19B C -0.2843(9) 0.3590(2) 0.7315(7) 0.0395(18) Uani 0.55 1 d . . P B 2
H19B H -0.3502 0.3774 0.6988 0.047 Uiso 0.55 1 calc R U P B 2
C20B C -0.0549(8) 0.33787(18) 0.8679(6) 0.0323(15) Uani 0.55 1 d . . P B 2
H20B H 0.0299 0.3410 0.9337 0.039 Uiso 0.55 1 calc R U P B 2
C21B C -0.1552(10) 0.36433(18) 0.8204(8) 0.044(2) Uani 0.55 1 d . . P B 2
H21B H -0.1332 0.3862 0.8503 0.053 Uiso 0.55 1 calc R U P B 2
C22 C 0.2865(3) 0.24814(8) 0.8855(2) 0.0148(6) Uani 1 1 d . . . . .
O23 O 0.3034(3) 0.24026(6) 0.97934(17) 0.0209(5) Uani 1 1 d . . . . .
N24 N 0.3746(3) 0.23471(7) 0.8299(2) 0.0163(5) Uani 1 1 d . . . . .
H24 H 0.3664 0.2425 0.7655 0.020 Uiso 1 1 calc R U . . .
C25 C 0.4832(4) 0.20727(8) 0.8759(3) 0.0185(6) Uani 1 1 d . . . . .
H25 H 0.4182 0.1879 0.8856 0.022 Uiso 1 1 calc R U . . .
C26 C 0.5685(4) 0.19636(9) 0.7973(3) 0.0251(7) Uani 1 1 d . . . . .
H26A H 0.6347 0.1764 0.8260 0.030 Uiso 1 1 calc R U . . .
H26B H 0.4895 0.1904 0.7267 0.030 Uiso 1 1 calc R U . . .
O27 O 0.6650(4) 0.22281(8) 0.7842(3) 0.0426(7) Uani 1 1 d . . . . .
H27 H 0.7197 0.2188 0.7409 0.044(13) Uiso 1 1 d R . . . .
C28 C 0.6054(4) 0.21514(8) 0.9859(3) 0.0172(6) Uani 1 1 d . . . . .
O29 O 0.6498(3) 0.19173(6) 1.05007(18) 0.0219(5) Uani 1 1 d . . . . .
N30 N 0.6607(3) 0.24633(7) 1.0065(2) 0.0168(5) Uani 1 1 d . . . . .
H30 H 0.6260 0.2619 0.9567 0.020 Uiso 1 1 calc R U . . .
C31 C 0.7791(4) 0.25509(8) 1.1114(3) 0.0200(7) Uani 1 1 d . . . . .
C32 C 0.8065(4) 0.29307(9) 1.1136(3) 0.0285(8) Uani 1 1 d . . . . .
H32A H 0.8442 0.2994 1.0540 0.043 Uiso 1 1 calc R U . . .
H32B H 0.8863 0.2994 1.1825 0.043 Uiso 1 1 calc R U . . .
H32C H 0.7065 0.3047 1.1058 0.043 Uiso 1 1 calc R U . . .
C33 C 0.9361(2) 0.23671(6) 1.12829(17) 0.0276(8) Uani 1 1 d . . . . .
H33A H 0.9180 0.2125 1.1271 0.041 Uiso 1 1 calc R U . . .
H33B H 1.0130 0.2431 1.1982 0.041 Uiso 1 1 calc R U . . .
H33C H 0.9781 0.2427 1.0704 0.041 Uiso 1 1 calc R U . . .
C34 C 0.71411(16) 0.24706(4) 1.20391(11) 0.0177(6) Uani 1 1 d R . . . .
O35 O 0.80702(16) 0.24264(4) 1.29649(12) 0.0270(5) Uani 1 1 d R . . . .
N36 N 0.55589(16) 0.24739(4) 1.17925(14) 0.0154(5) Uani 1 1 d R . . . .
H36 H 0.4968 0.2499 1.1111 0.018 Uiso 1 1 calc R U . . .
C37 C 0.4775(4) 0.24387(8) 1.2593(2) 0.0169(6) Uani 1 1 d . . . . .
H37 H 0.5584 0.2471 1.3324 0.020 Uiso 1 1 calc R U . . .
C38 C 0.3497(4) 0.27114(8) 1.2422(3) 0.0209(7) Uani 1 1 d . . . . .
H38A H 0.2692 0.2685 1.1697 0.025 Uiso 1 1 calc R U . . .
H38B H 0.2954 0.2684 1.2966 0.025 Uiso 1 1 calc R U . . .
C39 C 0.4212(3) 0.30607(5) 1.25192(18) 0.0234(7) Uani 1 1 d G . . . .
C40 C 0.5113(3) 0.31837(5) 1.35269(15) 0.0259(7) Uani 1 1 d G . . . .
H40 H 0.5264 0.3052 1.4156 0.031 Uiso 1 1 calc R U . . .
C41 C 0.5795(3) 0.34999(6) 1.36149(17) 0.0347(9) Uani 1 1 d G . . . .
H41 H 0.6411 0.3584 1.4304 0.042 Uiso 1 1 calc R U . . .
C42 C 0.5575(4) 0.36932(5) 1.2695(2) 0.0530(13) Uani 1 1 d G . . . .
H42 H 0.6040 0.3909 1.2755 0.064 Uiso 1 1 calc R U . . .
C43 C 0.4673(5) 0.35702(7) 1.16874(19) 0.0698(18) Uani 1 1 d G . . . .
H43 H 0.4523 0.3702 1.1059 0.084 Uiso 1 1 calc R U . . .
C44 C 0.3992(4) 0.32540(7) 1.15994(15) 0.0506(13) Uani 1 1 d G . . . .
H44 H 0.3376 0.3170 1.0911 0.061 Uiso 1 1 calc R U . . .
C45 C 0.4001(4) 0.20934(8) 1.2566(2) 0.0168(6) Uani 1 1 d . . . . .
O46 O 0.3290(3) 0.20343(6) 1.32113(18) 0.0227(5) Uani 1 1 d . . . . .
N47 N 0.4136(3) 0.18744(6) 1.1832(2) 0.0163(5) Uani 1 1 d . . . . .
H47 H 0.4714 0.1932 1.1430 0.020 Uiso 1 1 calc R U . . .
C48 C 0.3374(4) 0.15438(8) 1.1656(2) 0.0172(6) Uani 1 1 d . . . . .
C49 C 0.1577(4) 0.15794(8) 1.1368(3) 0.0211(7) Uani 1 1 d . . . . .
H49A H 0.1160 0.1718 1.0720 0.032 Uiso 1 1 calc R U . . .
H49B H 0.1334 0.1685 1.1970 0.032 Uiso 1 1 calc R U . . .
H49C H 0.1081 0.1358 1.1231 0.032 Uiso 1 1 calc R U . . .
C50 C 0.3756(4) 0.13811(8) 1.0716(3) 0.0212(7) Uani 1 1 d . . . . .
H50A H 0.3306 0.1517 1.0063 0.032 Uiso 1 1 calc R U . . .
H50B H 0.3294 0.1156 1.0591 0.032 Uiso 1 1 calc R U . . .
H50C H 0.4911 0.1366 1.0890 0.032 Uiso 1 1 calc R U . . .
C51 C 0.4122(4) 0.13183(8) 1.2667(2) 0.0163(6) Uani 1 1 d . . . . .
O52 O 0.5594(3) 0.13498(6) 1.31476(18) 0.0216(5) Uani 1 1 d . . . . .
O53 O 0.3248(3) 0.11127(6) 1.29141(18) 0.0217(5) Uani 1 1 d . . . . .
O54 O 0.9241(3) 0.54998(7) 0.6178(2) 0.0354(6) Uani 1 1 d . . . . .
H54 H 0.9618 0.5732 0.6427 0.043 Uiso 1 1 d R U . . .
C55 C 0.8538(4) 0.55646(9) 0.5060(3) 0.0277(7) Uani 1 1 d . . . . .
H55A H 0.9040 0.5422 0.4646 0.033 Uiso 1 1 calc R U . . .
H55B H 0.8714 0.5802 0.4909 0.033 Uiso 1 1 calc R U . . .
C56 C 0.6739(4) 0.54921(8) 0.4701(3) 0.0204(7) Uani 1 1 d . . . . .
H56 H 0.6321 0.5468 0.3897 0.025 Uiso 1 1 calc R U . . .
N57 N 0.5854(3) 0.57609(7) 0.5030(2) 0.0216(6) Uani 1 1 d . . . . .
H57A H 0.6312 0.5802 0.5749 0.032 Uiso 1 1 calc R U . . .
H57B H 0.4827 0.5696 0.4895 0.032 Uiso 1 1 calc R U . . .
H57C H 0.5877 0.5950 0.4650 0.032 Uiso 1 1 calc R U . . .
C58 C 0.6491(4) 0.51659(8) 0.5216(2) 0.0170(6) Uani 1 1 d . . . . .
O59 O 0.5815(3) 0.51565(6) 0.58926(17) 0.0198(5) Uani 1 1 d . . . . .
N60 N 0.7159(3) 0.48991(7) 0.4913(2) 0.0214(6) Uani 1 1 d . . . . .
H60 H 0.7658 0.4928 0.4442 0.026 Uiso 1 1 calc R U . . .
C61 C 0.7091(4) 0.45634(8) 0.5336(3) 0.0210(7) Uani 1 1 d . . . . .
C62 C 0.8258(5) 0.43400(10) 0.4998(3) 0.0290(8) Uani 1 1 d . . . . .
H62A H 0.9298 0.4450 0.5194 0.043 Uiso 1 1 calc R U . . .
H62B H 0.7850 0.4304 0.4215 0.043 Uiso 1 1 calc R U . . .
H62C H 0.8368 0.4124 0.5371 0.043 Uiso 1 1 calc R U . . .
C63 C 0.5416(4) 0.44179(9) 0.4892(3) 0.0273(7) Uani 1 1 d . . . . .
H63A H 0.5410 0.4191 0.5178 0.041 Uiso 1 1 calc R U . . .
H63B H 0.5082 0.4409 0.4102 0.041 Uiso 1 1 calc R U . . .
H63C H 0.4679 0.4560 0.5113 0.041 Uiso 1 1 calc R U . . .
C64 C 0.7666(4) 0.45650(8) 0.6581(2) 0.0178(6) Uani 1 1 d . . . . .
O65 O 0.7090(3) 0.43675(6) 0.70555(18) 0.0235(5) Uani 1 1 d . . . . .
N66 N 0.8873(3) 0.47728(7) 0.7088(2) 0.0169(5) Uani 1 1 d . . . . .
H66 H 0.9201 0.4919 0.6707 0.020 Uiso 1 1 calc R U . . .
C67 C 0.9649(4) 0.47598(8) 0.8258(2) 0.0156(6) Uani 1 1 d . . . . .
H67 H 0.9376 0.4539 0.8507 0.019 Uiso 1 1 calc R U . . .
C68 C 1.1455(4) 0.47718(9) 0.8556(3) 0.0219(7) Uani 1 1 d . . . . .
H68A H 1.1757 0.4972 0.8225 0.026 Uiso 1 1 calc R U . . .
H68B H 1.1938 0.4792 0.9350 0.026 Uiso 1 1 calc R U . . .
C69 C 1.2110(3) 0.44610(5) 0.81782(17) 0.0200(6) Uani 1 1 d G . . . .
C70 C 1.2443(3) 0.41775(6) 0.88291(16) 0.0346(9) Uani 1 1 d G . . . .
H70 H 1.2300 0.4182 0.9516 0.041 Uiso 1 1 calc R U . . .
C71 C 1.2984(4) 0.38882(5) 0.8475(2) 0.0445(11) Uani 1 1 d G . . . .
H71 H 1.3211 0.3694 0.8920 0.053 Uiso 1 1 calc R U . . .
C72 C 1.3192(3) 0.38823(5) 0.7469(2) 0.0371(9) Uani 1 1 d G . . . .
H72 H 1.3562 0.3685 0.7227 0.045 Uiso 1 1 calc R U . . .
C73 C 1.2859(3) 0.41657(6) 0.68185(16) 0.0289(8) Uani 1 1 d G . . . .
H73 H 1.3002 0.4162 0.6131 0.035 Uiso 1 1 calc R U . . .
C74 C 1.2318(3) 0.44551(5) 0.71729(16) 0.0238(7) Uani 1 1 d G . . . .
H74 H 1.2091 0.4649 0.6728 0.029 Uiso 1 1 calc R U . . .
C75 C 0.9036(4) 0.50319(8) 0.8854(2) 0.0153(6) Uani 1 1 d . . . . .
O76 O 0.9828(3) 0.51090(6) 0.97852(17) 0.0205(5) Uani 1 1 d . . . . .
N77 N 0.7597(3) 0.51560(6) 0.8339(2) 0.0151(5) Uani 1 1 d . . . . .
H77 H 0.7046 0.5077 0.7698 0.018 Uiso 1 1 calc R U . . .
C78 C 0.6916(4) 0.54201(8) 0.8820(2) 0.0155(6) Uani 1 1 d . . . . .
H78 H 0.7559 0.5628 0.8853 0.019 Uiso 1 1 calc R U . . .
C79 C 0.5219(4) 0.54933(8) 0.8098(3) 0.0188(6) Uani 1 1 d . . . . .
H79A H 0.4761 0.5674 0.8421 0.023 Uiso 1 1 calc R U . . .
H79B H 0.5220 0.5569 0.7379 0.023 Uiso 1 1 calc R U . . .
O80 O 0.4285(3) 0.51989(7) 0.79843(19) 0.0285(6) Uani 1 1 d . . . . .
H80 H 0.3647 0.5189 0.7336 0.034 Uiso 1 1 d R U . . .
C81 C 0.6950(3) 0.53406(8) 0.9963(2) 0.0156(6) Uani 1 1 d . . . . .
O82 O 0.7232(3) 0.55710(6) 1.06325(17) 0.0201(5) Uani 1 1 d . . . . .
N83 N 0.6654(3) 0.50260(7) 1.01941(19) 0.0162(5) Uani 1 1 d . . . . .
H83 H 0.6526 0.4871 0.9697 0.019 Uiso 1 1 calc R U . . .
C84 C 0.6532(4) 0.49306(9) 1.1253(3) 0.0216(7) Uani 1 1 d . . . . .
C85 C 0.5171(4) 0.51187(12) 1.1463(3) 0.0331(9) Uani 1 1 d . . . . .
H85A H 0.5026 0.5034 1.2126 0.050 Uiso 1 1 calc R U . . .
H85B H 0.4189 0.5085 1.0853 0.050 Uiso 1 1 calc R U . . .
H85C H 0.5422 0.5358 1.1545 0.050 Uiso 1 1 calc R U . . .
C86 C 0.6261(5) 0.45536(10) 1.1250(3) 0.0352(9) Uani 1 1 d . . . . .
H86A H 0.7137 0.4437 1.1104 0.053 Uiso 1 1 calc R U . . .
H86B H 0.5256 0.4497 1.0688 0.053 Uiso 1 1 calc R U . . .
H86C H 0.6215 0.4484 1.1956 0.053 Uiso 1 1 calc R U . . .
C87 C 0.8105(4) 0.50000(8) 1.2169(2) 0.0176(6) Uani 1 1 d . . . . .
O88 O 0.8110(3) 0.50119(7) 1.31067(18) 0.0280(6) Uani 1 1 d . . . . .
N89 N 0.9424(3) 0.50224(6) 1.19043(19) 0.0146(5) Uani 1 1 d . . . . .
H89 H 0.9341 0.5022 1.1217 0.018 Uiso 1 1 calc R U . . .
C90 C 1.0990(4) 0.50482(8) 1.2711(2) 0.0155(6) Uani 1 1 d . . . . .
H90 H 1.0874 0.5009 1.3435 0.019 Uiso 1 1 calc R U . . .
C91 C 1.2076(4) 0.47726(8) 1.2526(3) 0.0227(7) Uani 1 1 d . . . . .
H91A H 1.2213 0.4807 1.1814 0.027 Uiso 1 1 calc R U . . .
H91B H 1.3136 0.4790 1.3088 0.027 Uiso 1 1 calc R U . . .
C92 C 1.1397(3) 0.44253(5) 1.2564(2) 0.0272(7) Uani 1 1 d G . . . .
C93 C 1.0804(5) 0.42378(7) 1.16235(18) 0.0590(14) Uani 1 1 d G . . . .
H93 H 1.0845 0.4324 1.0958 0.071 Uiso 1 1 calc R U . . .
C94 C 1.0151(5) 0.39237(7) 1.1656(2) 0.0773(19) Uani 1 1 d G . . . .
H94 H 0.9746 0.3796 1.1013 0.093 Uiso 1 1 calc R U . . .
C95 C 1.0092(5) 0.37970(6) 1.2630(3) 0.0628(15) Uani 1 1 d G . . . .
H95 H 0.9645 0.3582 1.2652 0.075 Uiso 1 1 calc R U . . .
C96 C 1.0685(4) 0.39845(6) 1.3571(2) 0.0432(10) Uani 1 1 d G . . . .
H96 H 1.0644 0.3898 1.4236 0.052 Uiso 1 1 calc R U . . .
C97 C 1.1338(3) 0.42986(6) 1.35381(17) 0.0330(8) Uani 1 1 d G . . . .
H97 H 1.1743 0.4427 1.4181 0.040 Uiso 1 1 calc R U . . .
C98 C 1.1770(4) 0.53907(8) 1.2737(2) 0.0169(6) Uani 1 1 d . . . . .
O99 O 1.3072(3) 0.54475(6) 1.34306(18) 0.0232(5) Uani 1 1 d . . . . .
N100 N 1.0999(3) 0.56140(6) 1.1991(2) 0.0155(5) Uani 1 1 d . . . . .
H100 H 1.0055 0.5560 1.1542 0.019 Uiso 1 1 calc R U . . .
C101 C 1.1639(4) 0.59427(8) 1.1883(2) 0.0174(6) Uani 1 1 d . . . . .
C102 C 1.3124(4) 0.59091(9) 1.1548(3) 0.0247(7) Uani 1 1 d . . . . .
H103 H 1.3981 0.5806 1.2138 0.037 Uiso 1 1 calc R U . . .
H104 H 1.3459 0.6131 1.1391 0.037 Uiso 1 1 calc R U . . .
H105 H 1.2882 0.5768 1.0902 0.037 Uiso 1 1 calc R U . . .
C106 C 1.0351(4) 0.61297(9) 1.0992(3) 0.0259(7) Uani 1 1 d . . . . .
H107 H 0.9399 0.6154 1.1204 0.039 Uiso 1 1 calc R U . . .
H108 H 1.0084 0.6003 1.0316 0.039 Uiso 1 1 calc R U . . .
H109 H 1.0747 0.6351 1.0887 0.039 Uiso 1 1 calc R U . . .
C110 C 1.1925(4) 0.61467(8) 1.2928(2) 0.0169(6) Uani 1 1 d . . . . .
O111 O 1.0919(3) 0.61174(6) 1.34164(18) 0.0200(5) Uani 1 1 d . . . . .
O112 O 1.3080(3) 0.63405(7) 1.3197(2) 0.0266(5) Uani 1 1 d . . . . .
O113 O -0.0536(3) 0.61678(7) 0.6713(2) 0.0297(6) Uani 1 1 d . . . . .
H114 H 0.0457 0.6261 0.7210 0.036 Uiso 1 1 d G U . . .
H115 H -0.1253 0.6149 0.7196 0.036 Uiso 1 1 d G U . . .
O116 O 0.2022(3) 0.65272(9) 0.7670(3) 0.0451(9) Uani 1 1 d . . . . .
H117 H 0.2722 0.6478 0.7443 0.054 Uiso 1 1 d G U . . .
H118 H 0.2414 0.6609 0.8218 0.054 Uiso 1 1 d G U . . .
O119 O 0.5306(4) 0.30928(8) 0.8946(3) 0.0386(7) Uani 1 1 d . . . . .
H120 H 0.4827 0.3089 0.8337 0.046 Uiso 1 1 d G U . . .
H121 H 0.5771 0.3240 0.9042 0.046 Uiso 1 1 d G U . . .
O122 O 0.7157(8) 0.36771(16) 0.9407(5) 0.0307(14) Uani 0.4 1 d . . P . .
O125 O 0.5808(4) 0.24029(8) 0.5378(3) 0.0424(7) Uani 1 1 d . . . . .
H126 H 0.5588 0.2218 0.5135 0.051 Uiso 1 1 d G U . . .
H127 H 0.4940 0.2417 0.5595 0.051 Uiso 1 1 d G U . . .
O128 O 0.2432(4) 0.51699(8) 0.5786(3) 0.0468(8) Uani 1 1 d . . . . .
O131 O 0.4253(3) 0.67255(7) 0.4981(2) 0.0321(6) Uani 1 1 d . . . . .
H132 H 0.4164 0.6632 0.5556 0.038 Uiso 1 1 d G U . . .
H133 H 0.3812 0.6557 0.4478 0.038 Uiso 1 1 d G U . . .
O134 O 0.6234(3) 0.62729(6) 0.36565(19) 0.0243(5) Uani 1 1 d . . . . .
H135 H 0.5097 0.6274 0.3277 0.029 Uiso 1 1 d G U . . .
H136 H 0.6698 0.6174 0.3139 0.029 Uiso 1 1 d G U . . .
O137 O 0.7776(3) 0.58996(8) 0.2626(2) 0.0356(7) Uani 1 1 d . . . . .
H138 H 0.7609 0.5778 0.2016 0.043 Uiso 1 1 d G U . . .
H139 H 0.8789 0.5955 0.2863 0.043 Uiso 1 1 d G U . . .
O140 O 0.2800(4) 0.58472(7) 0.5438(2) 0.0321(6) Uani 1 1 d . . . . .
H141 H 0.3259 0.6019 0.5889 0.038 Uiso 1 1 d G U . . .
H142 H 0.2242 0.5942 0.4940 0.038 Uiso 1 1 d G U . . .
O143 O 0.6360(4) 0.44016(7) 0.8926(2) 0.0343(6) Uani 1 1 d . . . . .
H144 H 0.6526 0.4398 0.8319 0.041 Uiso 1 1 d G U . . .
H145 H 0.5561 0.4330 0.8752 0.041 Uiso 1 1 d G U . . .
O146 O 0.8721(4) 0.22283(10) 0.6747(3) 0.0313(8) Uani 0.7 1 d . . P C 1
O147 O 0.0309(10) 0.7132(2) 0.2604(8) 0.0315(19) Uani 0.3 1 d . . P D 2

loop_
_atom_site_aniso_label
_atom_site_aniso_U_11
_atom_site_aniso_U_22
_atom_site_aniso_U_33
_atom_site_aniso_U_23
_atom_site_aniso_U_13
_atom_site_aniso_U_12
O1 0.0285(13) 0.0320(14) 0.0217(12) -0.0014(10) 0.0108(10) -0.0104(11)
C2 0.0221(16) 0.0197(16) 0.0283(17) -0.0038(13) 0.0072(14) -0.0020(13)
C3 0.0229(16) 0.0166(15) 0.0159(14) 0.0013(12) 0.0063(13) 0.0021(13)
N4 0.0304(15) 0.0160(13) 0.0251(14) 0.0024(11) 0.0179(12) 0.0013(12)
C5 0.0220(15) 0.0174(15) 0.0131(14) 0.0004(12) 0.0094(12) 0.0008(13)
O6 0.0187(11) 0.0254(12) 0.0140(10) 0.0020(9) 0.0042(9) 0.0046(9)
N7 0.0182(13) 0.0184(13) 0.0157(12) -0.0010(10) 0.0015(10) 0.0019(11)
C8 0.0217(16) 0.0155(15) 0.0155(14) 0.0009(12) 0.0048(12) 0.0033(13)
C9 0.0339(18) 0.0229(17) 0.0161(15) 0.0027(13) 0.0106(14) 0.0014(14)
C10 0.0265(17) 0.0234(17) 0.0196(15) 0.0029(13) 0.0044(13) 0.0099(14)
C11 0.0155(14) 0.0143(14) 0.0156(14) 0.0009(11) 0.0048(12) 0.0051(12)
O12 0.0210(11) 0.0222(12) 0.0193(11) -0.0005(9) 0.0048(9) -0.0063(10)
N13 0.0129(12) 0.0190(13) 0.0105(11) 0.0004(10) 0.0018(9) 0.0006(10)
C14 0.0168(14) 0.0194(15) 0.0118(13) 0.0004(12) 0.0055(11) -0.0001(12)
C15 0.0197(15) 0.0258(17) 0.0181(15) 0.0018(13) 0.0090(13) 0.0038(13)
C16 0.0193(16) 0.0258(18) 0.0317(18) 0.0014(15) 0.0113(14) 0.0044(14)
C17 0.0312(19) 0.0220(18) 0.038(2) -0.0032(16) 0.0009(16) 0.0019(15)
C18 0.0255(18) 0.032(2) 0.0279(18) 0.0000(15) 0.0055(15) 0.0059(15)
C19A 0.019(4) 0.024(4) 0.037(4) 0.003(3) 0.008(3) 0.010(3)
C20A 0.028(4) 0.013(3) 0.044(5) 0.003(3) 0.013(4) 0.000(3)
C21A 0.013(3) 0.027(4) 0.030(4) -0.008(3) 0.004(3) -0.004(3)
C19B 0.034(4) 0.033(4) 0.056(5) 0.011(4) 0.022(4) 0.014(3)
C20B 0.023(3) 0.030(4) 0.041(4) -0.004(3) 0.006(3) -0.004(3)
C21B 0.043(4) 0.015(3) 0.066(5) -0.009(3) 0.007(4) -0.002(3)
C22 0.0127(14) 0.0154(14) 0.0165(14) -0.0010(12) 0.0048(12) -0.0043(12)
O23 0.0166(11) 0.0303(13) 0.0148(10) 0.0035(9) 0.0038(9) 0.0002(9)
N24 0.0155(12) 0.0190(13) 0.0137(12) 0.0030(10) 0.0038(10) 0.0018(10)
C25 0.0201(15) 0.0138(15) 0.0200(15) 0.0022(12) 0.0044(13) -0.0007(12)
C26 0.0250(17) 0.0194(17) 0.0281(17) -0.0010(14) 0.0051(14) 0.0040(14)
O27 0.0432(16) 0.0364(16) 0.0591(19) -0.0008(14) 0.0314(15) -0.0025(13)
C28 0.0132(14) 0.0180(16) 0.0204(15) 0.0017(12) 0.0054(12) 0.0023(12)
O29 0.0206(11) 0.0195(11) 0.0221(11) 0.0052(9) 0.0022(9) 0.0027(9)
N30 0.0141(12) 0.0188(13) 0.0161(12) 0.0024(10) 0.0033(10) -0.0009(10)
C31 0.0126(14) 0.0244(17) 0.0196(15) 0.0022(13) 0.0006(12) -0.0049(13)
C32 0.0284(18) 0.0237(18) 0.0268(18) 0.0041(14) -0.0001(15) -0.0118(15)
C33 0.0132(15) 0.043(2) 0.0253(17) 0.0063(15) 0.0039(13) -0.0006(14)
C34 0.0166(14) 0.0126(14) 0.0207(15) -0.0008(12) 0.0017(12) -0.0018(12)
O35 0.0197(11) 0.0387(15) 0.0177(11) -0.0005(10) -0.0007(9) 0.0009(11)
N36 0.0156(12) 0.0154(13) 0.0121(11) 0.0008(10) 0.0006(10) -0.0022(10)
C37 0.0203(15) 0.0159(15) 0.0130(13) -0.0003(12) 0.0033(12) -0.0010(12)
C38 0.0209(16) 0.0191(16) 0.0218(15) -0.0035(13) 0.0059(13) 0.0013(13)
C39 0.0246(16) 0.0187(16) 0.0271(17) -0.0015(13) 0.0088(14) 0.0041(14)
C40 0.0289(18) 0.0212(17) 0.0283(17) -0.0030(14) 0.0106(15) -0.0013(14)
C41 0.037(2) 0.0215(18) 0.042(2) -0.0099(16) 0.0085(18) -0.0026(16)
C42 0.073(3) 0.0156(19) 0.056(3) 0.0002(19) 0.002(2) -0.010(2)
C43 0.105(5) 0.031(3) 0.053(3) 0.017(2) -0.001(3) -0.015(3)
C44 0.073(3) 0.026(2) 0.035(2) 0.0045(17) -0.006(2) -0.006(2)
C45 0.0174(14) 0.0166(15) 0.0133(13) 0.0029(12) 0.0010(12) 0.0012(12)
O46 0.0258(12) 0.0237(12) 0.0201(11) 0.0028(9) 0.0095(10) -0.0019(10)
N47 0.0172(12) 0.0149(13) 0.0167(12) 0.0024(10) 0.0054(10) -0.0021(10)
C48 0.0185(15) 0.0145(15) 0.0168(14) 0.0026(12) 0.0034(12) -0.0012(12)
C49 0.0192(16) 0.0186(16) 0.0203(15) 0.0045(13) -0.0005(13) -0.0025(13)
C50 0.0296(17) 0.0149(15) 0.0171(15) -0.0008(12) 0.0049(13) -0.0056(13)
C51 0.0206(15) 0.0143(15) 0.0137(14) 0.0004(11) 0.0052(12) 0.0013(12)
O52 0.0163(11) 0.0260(12) 0.0220(11) 0.0043(9) 0.0053(9) 0.0009(9)
O53 0.0206(11) 0.0200(11) 0.0238(11) 0.0070(9) 0.0065(9) -0.0006(9)
O54 0.0310(14) 0.0314(15) 0.0338(14) -0.0077(12) -0.0029(11) 0.0034(12)
C55 0.0273(18) 0.0257(18) 0.0323(18) -0.0037(15) 0.0129(15) -0.0051(15)
C56 0.0239(16) 0.0240(17) 0.0138(14) -0.0013(12) 0.0068(12) -0.0050(13)
N57 0.0285(15) 0.0183(14) 0.0156(13) 0.0015(11) 0.0041(11) -0.0023(11)
C58 0.0157(14) 0.0229(16) 0.0102(13) 0.0004(12) 0.0015(11) -0.0002(12)
O59 0.0232(11) 0.0207(11) 0.0191(10) 0.0046(9) 0.0122(9) 0.0042(9)
N60 0.0266(14) 0.0271(15) 0.0152(12) 0.0035(11) 0.0133(11) 0.0041(12)
C61 0.0272(17) 0.0206(16) 0.0152(14) -0.0002(12) 0.0071(13) 0.0064(13)
C62 0.0348(19) 0.0298(19) 0.0216(16) -0.0055(15) 0.0085(15) 0.0076(16)
C63 0.0301(18) 0.0264(18) 0.0208(16) -0.0011(14) 0.0021(14) 0.0021(15)
C64 0.0217(15) 0.0164(15) 0.0159(14) -0.0025(12) 0.0071(12) 0.0059(12)
O65 0.0299(13) 0.0231(12) 0.0178(11) -0.0008(9) 0.0084(10) -0.0057(10)
N66 0.0234(13) 0.0169(13) 0.0135(12) 0.0006(10) 0.0102(11) 0.0015(11)
C67 0.0179(15) 0.0183(15) 0.0115(13) -0.0011(11) 0.0060(11) 0.0004(12)
C68 0.0184(15) 0.0234(17) 0.0253(16) -0.0063(13) 0.0093(13) -0.0027(13)
C69 0.0144(14) 0.0231(16) 0.0229(16) -0.0015(13) 0.0070(12) -0.0004(12)
C70 0.042(2) 0.033(2) 0.036(2) 0.0092(17) 0.0238(18) 0.0080(18)
C71 0.053(3) 0.026(2) 0.065(3) 0.014(2) 0.034(2) 0.0128(19)
C72 0.041(2) 0.0202(18) 0.056(3) -0.0031(17) 0.024(2) 0.0032(16)
C73 0.0282(18) 0.0287(19) 0.0334(19) -0.0069(15) 0.0149(16) 0.0004(15)
C74 0.0241(17) 0.0234(17) 0.0279(17) 0.0015(14) 0.0139(14) 0.0019(14)
C75 0.0182(14) 0.0182(15) 0.0128(13) -0.0004(11) 0.0094(12) -0.0021(12)
O76 0.0201(11) 0.0285(13) 0.0145(10) -0.0042(9) 0.0078(9) -0.0019(10)
N77 0.0187(13) 0.0152(12) 0.0135(11) -0.0050(10) 0.0079(10) -0.0014(10)
C78 0.0199(15) 0.0132(14) 0.0167(14) -0.0027(11) 0.0105(12) -0.0019(12)
C79 0.0192(15) 0.0204(16) 0.0180(15) -0.0023(12) 0.0076(13) -0.0006(13)
O80 0.0230(12) 0.0349(14) 0.0234(12) 0.0039(11) 0.0022(10) -0.0119(11)
C81 0.0108(13) 0.0200(16) 0.0164(14) -0.0029(12) 0.0049(11) 0.0004(11)
O82 0.0231(11) 0.0215(12) 0.0160(10) -0.0066(9) 0.0069(9) -0.0007(9)
N83 0.0193(13) 0.0212(13) 0.0102(11) -0.0053(10) 0.0077(10) -0.0072(11)
C84 0.0247(16) 0.0280(18) 0.0159(15) -0.0023(13) 0.0119(13) -0.0081(14)
C85 0.0171(16) 0.063(3) 0.0224(16) -0.0054(17) 0.0107(14) -0.0083(17)
C86 0.052(2) 0.035(2) 0.0217(17) -0.0025(15) 0.0156(17) -0.0260(19)
C87 0.0232(16) 0.0160(15) 0.0154(14) -0.0022(12) 0.0090(12) -0.0037(13)
O88 0.0285(13) 0.0444(15) 0.0153(11) -0.0047(10) 0.0130(10) -0.0077(11)
N89 0.0195(13) 0.0164(12) 0.0096(11) -0.0003(9) 0.0071(10) -0.0015(10)
C90 0.0180(14) 0.0169(15) 0.0127(13) 0.0010(11) 0.0066(12) 0.0006(12)
C91 0.0244(16) 0.0204(16) 0.0271(17) 0.0043(13) 0.0134(14) 0.0038(13)
C92 0.0305(18) 0.0161(16) 0.039(2) 0.0003(15) 0.0177(16) 0.0037(14)
C93 0.102(4) 0.033(2) 0.053(3) -0.015(2) 0.040(3) -0.009(3)
C94 0.125(6) 0.038(3) 0.074(4) -0.029(3) 0.040(4) -0.019(3)
C95 0.083(4) 0.020(2) 0.096(4) -0.005(2) 0.045(4) -0.009(2)
C96 0.049(3) 0.024(2) 0.063(3) 0.011(2) 0.027(2) 0.0024(18)
C97 0.0295(19) 0.0256(19) 0.046(2) 0.0072(17) 0.0147(17) 0.0013(15)
C98 0.0181(15) 0.0183(15) 0.0156(14) -0.0012(12) 0.0075(12) 0.0003(12)
O99 0.0213(12) 0.0259(13) 0.0173(11) -0.0008(9) -0.0004(9) -0.0002(10)
N100 0.0149(12) 0.0139(13) 0.0153(12) -0.0015(10) 0.0019(10) -0.0042(10)
C101 0.0204(15) 0.0167(15) 0.0132(13) 0.0000(12) 0.0028(12) -0.0029(12)
C102 0.0269(17) 0.0245(17) 0.0258(17) -0.0055(14) 0.0130(14) -0.0068(14)
C106 0.0317(18) 0.0224(17) 0.0182(15) 0.0051(13) 0.0010(14) -0.0014(15)
C110 0.0163(14) 0.0149(15) 0.0178(14) -0.0007(12) 0.0031(12) 0.0022(12)
O111 0.0172(11) 0.0214(11) 0.0220(11) -0.0023(9) 0.0073(9) -0.0002(9)
O112 0.0218(12) 0.0318(13) 0.0284(13) -0.0126(11) 0.0112(10) -0.0110(10)
O113 0.0271(13) 0.0327(14) 0.0298(13) -0.0092(11) 0.0100(11) -0.0067(11)
O116 0.0225(14) 0.075(2) 0.0398(17) -0.0351(16) 0.0131(13) -0.0160(14)
O119 0.0369(16) 0.0250(15) 0.0360(15) 0.0058(13) -0.0121(13) -0.0078(12)
O122 0.040(4) 0.023(3) 0.027(3) -0.005(3) 0.009(3) -0.007(3)
O125 0.0302(15) 0.0345(17) 0.0567(19) -0.0030(15) 0.0065(14) -0.0058(13)
O128 0.0533(19) 0.0358(16) 0.0421(16) 0.0094(13) 0.0031(14) -0.0091(14)
O131 0.0401(15) 0.0290(14) 0.0249(13) -0.0054(11) 0.0078(12) -0.0083(12)
O134 0.0222(12) 0.0275(13) 0.0223(12) -0.0005(10) 0.0061(10) -0.0003(10)
O137 0.0221(13) 0.0568(19) 0.0302(14) -0.0248(13) 0.0117(11) -0.0077(13)
O140 0.0446(16) 0.0186(13) 0.0226(13) -0.0011(11) -0.0029(12) 0.0006(12)
O143 0.0451(17) 0.0334(15) 0.0319(14) -0.0024(12) 0.0230(14) -0.0053(13)
O146 0.0317(19) 0.033(2) 0.037(2) -0.0123(16) 0.0219(16) -0.0089(16)
O147 0.023(4) 0.031(5) 0.046(5) 0.006(4) 0.019(4) 0.003(3)

loop_
_atom_type_symbol
_atom_type_description
_atom_type_scat_dispersion_real
_atom_type_scat_dispersion_imag
_atom_type_scat_source
C C 0.0033 0.0016 'International Tables Vol C Tables 4.2.6.8 and 6.1.1.4'
H H 0.0000 0.0000 'International Tables Vol C Tables 4.2.6.8 and 6.1.1.4'
N N 0.0061 0.0033 'International Tables Vol C Tables 4.2.6.8 and 6.1.1.4'
O O 0.0106 0.0060 'International Tables Vol C Tables 4.2.6.8 and 6.1.1.4'

loop_
_geom_angle_atom_site_label_1
_geom_angle_atom_site_label_2
_geom_angle_atom_site_label_3
_geom_angle
_geom_angle_site_symmetry_1
_geom_angle_site_symmetry_3
O1 C2 C3 108.6(3) . .
N4 C3 C2 109.5(3) . .
N4 C3 C5 108.3(3) . .
C2 C3 C5 113.9(3) . .
O6 C5 N7 124.9(3) . .
O6 C5 C3 121.4(3) . .
N7 C5 C3 113.7(3) . .
C5 N7 C8 122.9(3) . .
N7 C8 C9 109.9(3) . .
N7 C8 C10 107.4(3) . .
C9 C8 C10 110.4(3) . .
N7 C8 C11 111.4(2) . .
C9 C8 C11 109.9(3) . .
C10 C8 C11 107.8(3) . .
O12 C11 N13 123.7(3) . .
O12 C11 C8 119.9(3) . .
N13 C11 C8 116.2(3) . .
C11 N13 C14 122.1(3) . .
N13 C14 C22 112.8(2) . .
N13 C14 C15 111.5(2) . .
C22 C14 C15 111.7(2) . .
C16 C15 C14 111.1(3) . .
C17 C16 C20B 117.4(4) . .
C17 C16 C21A 111.7(4) . .
C17 C16 C15 123.2(3) . .
C20B C16 C15 117.0(4) . .
C21A C16 C15 120.7(4) . .
C16 C17 C18 122.9(4) . .
C19A C18 C17 122.8(5) . .
C17 C18 C19B 115.9(4) . .
C18 C19A C20A 118.2(7) . .
C19A C20A C21A 119.4(7) . .
C20A C21A C16 122.0(6) . .
C21B C19B C18 121.5(6) . .
C21B C20B C16 119.2(6) . .
C19B C21B C20B 120.1(7) . .
O23 C22 N24 122.6(3) . .
O23 C22 C14 121.0(3) . .
N24 C22 C14 116.3(3) . .
C22 N24 C25 120.2(3) . .
N24 C25 C28 114.0(3) . .
N24 C25 C26 110.2(3) . .
C28 C25 C26 109.7(3) . .
O27 C26 C25 109.0(3) . .
O29 C28 N30 123.8(3) . .
O29 C28 C25 117.2(3) . .
N30 C28 C25 119.0(3) . .
C28 N30 C31 120.9(3) . .
N30 C31 C33 111.1(3) . .
N30 C31 C32 108.2(3) . .
C33 C31 C32 109.9(3) . .
N30 C31 C34 110.3(2) . .
C33 C31 C34 110.4(2) . .
C32 C31 C34 106.8(3) . .
O35 C34 N36 123.4 . .
O35 C34 C31 119.93(13) . .
N36 C34 C31 116.56(13) . .
C34 N36 C37 123.09(15) . .
N36 C37 C45 113.0(2) . .
N36 C37 C38 109.7(2) . .
C45 C37 C38 109.1(3) . .
C39 C38 C37 111.6(3) . .
C40 C39 C44 120.0 . .
C40 C39 C38 119.91(19) . .
C44 C39 C38 120.08(19) . .
C41 C40 C39 120.0 . .
C40 C41 C42 120.0 . .
C43 C42 C41 120.0 . .
C42 C43 C44 120.0 . .
C43 C44 C39 120.0 . .
O46 C45 N47 123.8(3) . .
O46 C45 C37 118.8(3) . .
N47 C45 C37 117.3(3) . .
C45 N47 C48 123.8(3) . .
N47 C48 C49 110.3(3) . .
N47 C48 C50 107.2(2) . .
C49 C48 C50 109.6(3) . .
N47 C48 C51 109.9(2) . .
C49 C48 C51 112.6(3) . .
C50 C48 C51 107.1(3) . .
O53 C51 O52 124.9(3) . .
O53 C51 C48 118.2(3) . .
O52 C51 C48 116.8(3) . .
O54 C55 C56 110.1(3) . .
N57 C56 C58 108.9(3) . .
N57 C56 C55 112.0(3) . .
C58 C56 C55 108.3(3) . .
O59 C58 N60 124.1(3) . .
O59 C58 C56 121.8(3) . .
N60 C58 C56 114.0(3) . .
C58 N60 C61 122.7(3) . .
N60 C61 C63 111.3(3) . .
N60 C61 C62 107.9(3) . .
C63 C61 C62 109.7(3) . .
N60 C61 C64 110.9(3) . .
C63 C61 C64 110.3(3) . .
C62 C61 C64 106.6(3) . .
O65 C64 N66 123.3(3) . .
O65 C64 C61 119.3(3) . .
N66 C64 C61 117.2(3) . .
C64 N66 C67 121.4(3) . .
N66 C67 C68 111.3(3) . .
N66 C67 C75 112.5(2) . .
C68 C67 C75 111.6(3) . .
C69 C68 C67 112.0(3) . .
C70 C69 C74 120.0 . .
C70 C69 C68 119.47(19) . .
C74 C69 C68 120.49(19) . .
C71 C70 C69 120.0 . .
C72 C71 C70 120.0 . .
C71 C72 C73 120.0 . .
C72 C73 C74 120.0 . .
C73 C74 C69 120.0 . .
O76 C75 N77 123.4(3) . .
O76 C75 C67 119.8(3) . .
N77 C75 C67 116.7(3) . .
C75 N77 C78 121.2(3) . .
N77 C78 C81 113.4(3) . .
N77 C78 C79 109.8(2) . .
C81 C78 C79 110.2(2) . .
O80 C79 C78 109.4(3) . .
O82 C81 N83 123.1(3) . .
O82 C81 C78 118.4(3) . .
N83 C81 C78 118.5(3) . .
C81 N83 C84 122.4(3) . .
N83 C84 C86 108.3(3) . .
N83 C84 C85 110.5(3) . .
C86 C84 C85 110.6(3) . .
N83 C84 C87 110.9(3) . .
C86 C84 C87 106.4(3) . .
C85 C84 C87 110.1(3) . .
O88 C87 N89 123.0(3) . .
O88 C87 C84 119.3(3) . .
N89 C87 C84 117.5(3) . .
C87 N89 C90 122.3(2) . .
N89 C90 C98 113.6(2) . .
N89 C90 C91 109.8(3) . .
C98 C90 C91 109.9(3) . .
C92 C91 C90 111.8(3) . .
C93 C92 C97 120.0 . .
C93 C92 C91 120.1(2) . .
C97 C92 C91 119.9(2) . .
C92 C93 C94 120.0 . .
C93 C94 C95 120.0 . .
C96 C95 C94 120.0 . .
C97 C96 C95 120.0 . .
C96 C97 C92 120.0 . .
O99 C98 N100 123.2(3) . .
O99 C98 C90 119.3(3) . .
N100 C98 C90 117.5(3) . .
C98 N100 C101 123.4(3) . .
N100 C101 C102 110.6(3) . .
N100 C101 C106 107.1(3) . .
C102 C101 C106 109.0(3) . .
N100 C101 C110 110.2(2) . .
C102 C101 C110 113.3(3) . .
C106 C101 C110 106.4(3) . .
O112 C110 O111 124.9(3) . .
O112 C110 C101 117.4(3) . .
O111 C110 C101 117.6(3) . .

loop_
_geom_bond_atom_site_label_1
_geom_bond_atom_site_label_2
_geom_bond_distance
_geom_bond_site_symmetry_2
O1 C2 1.411(4) .
C2 C3 1.521(5) .
C3 N4 1.478(4) .
C3 C5 1.544(4) .
C5 O6 1.222(4) .
C5 N7 1.337(4) .
N7 C8 1.479(4) .
C8 C9 1.519(5) .
C8 C10 1.536(4) .
C8 C11 1.539(4) .
C11 O12 1.228(4) .
C11 N13 1.332(4) .
N13 C14 1.455(4) .
C14 C22 1.526(4) .
C14 C15 1.540(4) .
C15 C16 1.507(5) .
C16 C17 1.350(5) .
C16 C20B 1.408(8) .
C16 C21A 1.448(9) .
C17 C18 1.394(5) .
C18 C19A 1.296(9) .
C18 C19B 1.409(9) .
C19A C20A 1.386(12) .
C20A C21A 1.395(12) .
C19B C21B 1.358(12) .
C20B C21B 1.392(11) .
C22 O23 1.229(4) .
C22 N24 1.346(4) .
N24 C25 1.455(4) .
C25 C28 1.526(4) .
C25 C26 1.530(5) .
C26 O27 1.408(5) .
C28 O29 1.233(4) .
C28 N30 1.335(4) .
N30 C31 1.473(4) .
C31 C33 1.530(4) .
C31 C32 1.536(5) .
C31 C34 1.539(3) .
C34 O35 1.2357 .
C34 N36 1.3381 .
N36 C37 1.446(4) .
C37 C45 1.537(4) .
C37 C38 1.538(4) .
C38 C39 1.522(4) .
C39 C40 1.3900 .
C39 C44 1.3900 .
C40 C41 1.3900 .
C41 C42 1.3900 .
C42 C43 1.3900 .
C43 C44 1.3900 .
C45 O46 1.235(4) .
C45 N47 1.334(4) .
N47 C48 1.468(4) .
C48 C49 1.526(4) .
C48 C50 1.527(4) .
C48 C51 1.559(4) .
C51 O53 1.246(4) .
C51 O52 1.260(4) .
O54 C55 1.415(5) .
C55 C56 1.541(5) .
C56 N57 1.478(4) .
C56 C58 1.517(5) .
C58 O59 1.226(4) .
C58 N60 1.343(4) .
N60 C61 1.460(4) .
C61 C63 1.527(5) .
C61 C62 1.541(5) .
C61 C64 1.542(4) .
C64 O65 1.218(4) .
C64 N66 1.348(4) .
N66 C67 1.460(4) .
C67 C68 1.526(4) .
C67 C75 1.540(4) .
C68 C69 1.523(4) .
C69 C70 1.3900 .
C69 C74 1.3900 .
C70 C71 1.3900 .
C71 C72 1.3900 .
C72 C73 1.3900 .
C73 C74 1.3900 .
C75 O76 1.231(4) .
C75 N77 1.333(4) .
N77 C78 1.459(4) .
C78 C81 1.522(4) .
C78 C79 1.525(4) .
C79 O80 1.420(4) .
C81 O82 1.239(4) .
C81 N83 1.339(4) .
N83 C84 1.477(4) .
C84 C86 1.526(5) .
C84 C85 1.527(5) .
C84 C87 1.541(5) .
C87 O88 1.228(4) .
C87 N89 1.332(4) .
N89 C90 1.450(4) .
C90 C98 1.530(4) .
C90 C91 1.536(4) .
C91 C92 1.521(4) .
C92 C93 1.3900 .
C92 C97 1.3900 .
C93 C94 1.3900 .
C94 C95 1.3900 .
C95 C96 1.3900 .
C96 C97 1.3900 .
C98 O99 1.237(4) .
C98 N100 1.334(4) .
N100 C101 1.457(4) .
C101 C102 1.530(5) .
C101 C106 1.535(5) .
C101 C110 1.542(4) .
C110 O112 1.242(4) .
C110 O111 1.266(4) .
